data_7714927
loop_
_publ_author_name
'Biskup, David'
'Schnakenburg, Gregor'
'Espinosa Ferao, Arturo'
'Streubel, Rainer'

_publ_section_title
;
 Access to ligand-stabilized PH-containing phosphenium complexes.
;
_journal_issue 6
_journal_name_full 'Dalton transactions (Cambridge, England : 2003)'
_journal_page_first 2517
_journal_page_last 2525
_journal_paper_doi 10.1039/d3dt03869f
_journal_volume 53
_journal_year 2024
_chemical_formula_moiety 'C32 H12 B F24, C28 H22 N2 O5 P W, C H2 Cl2'
_chemical_formula_sum 'C61 H36 B Cl2 F24 N2 O5 P W'
_chemical_formula_weight 1629.45
_chemical_name_systematic DB-604
_space_group_crystal_system triclinic
_space_group_IT_number 2
_space_group_name_Hall '-P 1'
_space_group_name_H-M_alt 'P -1'
_atom_sites_solution_hydrogens mixed
_atom_sites_solution_primary dual
_audit_creation_date 2022-12-13
_audit_creation_method
;
Olex2 1.2
(compiled 2018.05.29 svn.r3508 for OlexSys, GUI svn.r5506)
;
_audit_update_record
;
2023-10-23 deposited with the CCDC.	2024-01-05 downloaded from the CCDC.
;
_cell_angle_alpha 98.0490(10)
_cell_angle_beta 104.5540(10)
_cell_angle_gamma 94.751(2)
_cell_formula_units_Z 2
_cell_length_a 11.3237(5)
_cell_length_b 14.0365(6)
_cell_length_c 20.5226(7)
_cell_measurement_reflns_used 9850
_cell_measurement_temperature 100
_cell_measurement_theta_max 30.484
_cell_measurement_theta_min 2.523
_cell_volume 3102.4(2)
_computing_cell_refinement 'SAINT V8.40B (?, 2016)'
_computing_data_reduction 'SAINT V8.40B (?, 2016)'
_computing_molecular_graphics 'Olex2 (Dolomanov et al., 2009)'
_computing_publication_material 'Olex2 (Dolomanov et al., 2009)'
_computing_structure_refinement 'XL (Sheldrick, 2008)'
_computing_structure_solution 'XT (Sheldrick, 2015)'
_diffrn_ambient_temperature 100.0
_diffrn_detector 'Bruker Photon100 detector'
_diffrn_detector_area_resol_mean 7.9
_diffrn_detector_type 'CMOS area detector'
_diffrn_measured_fraction_theta_full 0.995
_diffrn_measured_fraction_theta_max 0.996
_diffrn_measurement_device 'three-circle diffractometer'
_diffrn_measurement_device_type 'Bruker D8 Venture'
_diffrn_measurement_method '\w and \f scans'
_diffrn_radiation_monochromator 'mirror optics'
_diffrn_radiation_probe x-ray
_diffrn_radiation_type MoK\a
_diffrn_radiation_wavelength 0.71073
_diffrn_reflns_av_R_equivalents 0.0233
_diffrn_reflns_av_unetI/netI 0.0189
_diffrn_reflns_Laue_measured_fraction_full 0.995
_diffrn_reflns_Laue_measured_fraction_max 0.996
_diffrn_reflns_limit_h_max 14
_diffrn_reflns_limit_h_min -14
_diffrn_reflns_limit_k_max 18
_diffrn_reflns_limit_k_min -18
_diffrn_reflns_limit_l_max 27
_diffrn_reflns_limit_l_min -27
_diffrn_reflns_number 89491
_diffrn_reflns_point_group_measured_fraction_full 0.995
_diffrn_reflns_point_group_measured_fraction_max 0.996
_diffrn_reflns_theta_full 25.242
_diffrn_reflns_theta_max 27.999
_diffrn_reflns_theta_min 1.942
_diffrn_source 'microfocus sealed X-ray tube'
_diffrn_source_type 'Incoatec I\ms'
_exptl_absorpt_coefficient_mu 2.097
_exptl_absorpt_correction_T_max 0.7461
_exptl_absorpt_correction_T_min 0.6329
_exptl_absorpt_correction_type multi-scan
_exptl_absorpt_process_details
'SADABS-2016/2 (Bruker,2016/2) was used for absorption correction. wR2(int) was 0.0937 before and 0.0387 after correction. The Ratio of minimum to maximum transmission is 0.8483. The \l/2 correction factor is Not present.'
_exptl_crystal_colour 'clear colourless'
_exptl_crystal_colour_lustre clear
_exptl_crystal_colour_primary colourless
_exptl_crystal_density_diffrn 1.744
_exptl_crystal_description plate
_exptl_crystal_F_000 1600
_exptl_crystal_size_max 0.22
_exptl_crystal_size_mid 0.18
_exptl_crystal_size_min 0.1
_refine_diff_density_max 1.166
_refine_diff_density_min -0.707
_refine_diff_density_rms 0.066
_refine_ls_extinction_method none
_refine_ls_goodness_of_fit_ref 1.059
_refine_ls_hydrogen_treatment mixed
_refine_ls_matrix_type full
_refine_ls_number_parameters 944
_refine_ls_number_reflns 14911
_refine_ls_number_restraints 126
_refine_ls_restrained_S_all 1.194
_refine_ls_R_factor_all 0.0192
_refine_ls_R_factor_gt 0.0188
_refine_ls_shift/su_max 0.003
_refine_ls_shift/su_mean 0.000
_refine_ls_structure_factor_coef Fsqd
_refine_ls_weighting_details 'w=1/[\s^2^(Fo^2^)+(0.0183P)^2^+2.9212P] where P=(Fo^2^+2Fc^2^)/3'
_refine_ls_weighting_scheme calc
_refine_ls_wR_factor_gt 0.0470
_refine_ls_wR_factor_ref 0.0473
_reflns_Friedel_coverage 0.000
_reflns_number_gt 14610
_reflns_number_total 14911
_reflns_threshold_expression 'I > 2\s(I)'
_cod_data_source_file d3dt03869f2.cif
_cod_data_source_block 11b
_cod_depositor_comments 'Adding full bibliography for 7714921--7714928.cif.'
_cod_database_code 7714927
_shelx_shelxl_version_number 2017/1
_shelx_space_group_comment
;
The symmetry employed for this shelxl refinement is uniquely defined
by the following loop, which should always be used as a source of
symmetry information in preference to the above space-group names.
They are only intended as comments.
;
_shelx_estimated_absorpt_t_max 0.818
_shelx_estimated_absorpt_t_min 0.655
_olex2_refinement_description
;
1. Fixed Uiso
 At 1.2 times of:
  All C(H) groups, All C(H,H,H,H) groups, All P(H) groups
 At 1.5 times of:
  All C(H,H,H) groups
2. Uiso/Uaniso restraints and constraints
F15 \\sim F14S \\sim F14 \\sim F13S \\sim F13 \\sim F15S: within 2A with sigma
of 0.001 and sigma for terminal atoms of 0.002
Uanis(F13S) \\sim Ueq, Uanis(F14) \\sim Ueq, Uanis(F14S) \\sim Ueq, Uanis(F15)
\\sim Ueq, Uanis(F15S) \\sim Ueq, Uanis(F13) \\sim Ueq, Uanis(F24) \\sim Ueq,
Uanis(F22) \\sim Ueq, Uanis(F23) \\sim Ueq, Uanis(Cl2) \\sim Ueq, Uanis(Cl2S)
\\sim Ueq: with sigma of 0.001 and sigma for terminal atoms of 0.002
Uanis(F24S) \\sim Ueq, Uanis(F24) \\sim Ueq, Uanis(F22S) \\sim Ueq, Uanis(F22)
\\sim Ueq, Uanis(F23S) \\sim Ueq, Uanis(F23) \\sim Ueq: with sigma of 0.001 and
sigma for terminal atoms of 0.002
Uanis(F15) \\sim Ueq: with sigma of 0.001 and sigma for terminal atoms of 0.002
3. Others
 Sof(F13S)=Sof(F14S)=Sof(F15S)=1-FVAR(1)
 Sof(F13)=Sof(F14)=Sof(F15)=FVAR(1)
 Sof(Cl2S)=Sof(H61C)=Sof(H61D)=1-FVAR(2)
 Sof(Cl2)=Sof(H61A)=Sof(H61B)=FVAR(2)
 Sof(F22S)=Sof(F23S)=Sof(F24S)=1-FVAR(3)
 Sof(F22)=Sof(F23)=Sof(F24)=FVAR(3)
4.a Secondary CH2 refined with riding coordinates:
 C61(H61A,H61B), C61(H61C,H61D)
4.b Aromatic/amide H refined with riding coordinates:
 C1(H1), C2(H2), C3(H3), C7(H7), C8(H8), C9(H9), C10(H10), C11(H11), C13(H13),
 C14(H14), C15(H15), C16(H16), C17(H17), C19(H19), C20(H20), C21(H21), C22(H22),
  C23(H23), C30(H30), C32(H32), C34(H34), C38(H38), C40(H40), C42(H42),
 C46(H46), C48(H48), C50(H50), C54(H54), C56(H56), C58(H58)
4.c Idealised Me refined as rotating group:
 C4(H4A,H4B,H4C)
;
_olex2_submission_special_instructions 'No special instructions were received'

loop_
_space_group_symop_operation_xyz
'x, y, z'
'-x, -y, -z'

loop_
_atom_site_label
_atom_site_type_symbol
_atom_site_fract_x
_atom_site_fract_y
_atom_site_fract_z
_atom_site_U_iso_or_equiv
_atom_site_adp_type
_atom_site_occupancy
_atom_site_site_symmetry_order
_atom_site_calc_flag
_atom_site_refinement_flags_posn
_atom_site_refinement_flags_adp
_atom_site_refinement_flags_occupancy
_atom_site_disorder_assembly
_atom_site_disorder_group
W W 0.53043(2) 0.02782(2) 0.74212(2) 0.01462(2) Uani 1 1 d . . . . .
P P 0.74699(4) -0.00159(3) 0.77568(2) 0.01344(7) Uani 1 1 d . . . . .
H H 0.7655(18) -0.0884(14) 0.7537(10) 0.016 Uiso 1 1 d R . . . .
O1 O 0.25375(12) 0.06449(11) 0.68847(7) 0.0329(3) Uani 1 1 d . . . . .
O2 O 0.61465(12) 0.25101(9) 0.74598(7) 0.0261(3) Uani 1 1 d . . . . .
O3 O 0.52627(14) -0.03529(10) 0.58615(6) 0.0290(3) Uani 1 1 d . . . . .
O4 O 0.45635(14) -0.19497(10) 0.74714(8) 0.0346(3) Uani 1 1 d . . . . .
O5 O 0.49518(13) 0.06671(11) 0.89223(7) 0.0299(3) Uani 1 1 d . . . . .
N1 N 0.83764(12) 0.04993(10) 0.72719(7) 0.0157(2) Uani 1 1 d . . . . .
N2 N 0.94357(13) 0.15217(10) 0.68717(7) 0.0179(3) Uani 1 1 d . . . . .
C1 C 0.87630(15) 0.14397(12) 0.73095(8) 0.0177(3) Uani 1 1 d . . . . .
H1 H 0.858400 0.196224 0.760230 0.021 Uiso 1 1 calc R . . . .
C2 C 0.94746(16) 0.06102(12) 0.65300(9) 0.0215(3) Uani 1 1 d . . . . .
H2 H 0.988538 0.046043 0.618482 0.026 Uiso 1 1 calc R . . . .
C3 C 0.88193(16) -0.00286(12) 0.67784(8) 0.0205(3) Uani 1 1 d . . . . .
H3 H 0.868542 -0.071248 0.664123 0.025 Uiso 1 1 calc R . . . .
C4 C 1.00294(17) 0.24338(13) 0.67613(10) 0.0251(4) Uani 1 1 d . . . . .
H4A H 0.977992 0.248022 0.627477 0.038 Uiso 1 1 calc GR . . . .
H4B H 1.092437 0.244762 0.691064 0.038 Uiso 1 1 calc GR . . . .
H4C H 0.977992 0.298193 0.702470 0.038 Uiso 1 1 calc GR . . . .
C5 C 0.86069(14) 0.01391(11) 0.86468(8) 0.0145(3) Uani 1 1 d . . . . .
C6 C 0.96569(14) -0.04595(11) 0.85662(8) 0.0158(3) Uani 1 1 d . . . . .
C7 C 1.05147(15) -0.01463(12) 0.82285(8) 0.0187(3) Uani 1 1 d . . . . .
H7 H 1.048223 0.046503 0.808053 0.022 Uiso 1 1 calc R . . . .
C8 C 1.14094(16) -0.07125(13) 0.81066(9) 0.0234(3) Uani 1 1 d . . . . .
H8 H 1.197183 -0.049209 0.786977 0.028 Uiso 1 1 calc R . . . .
C9 C 1.14850(17) -0.16017(13) 0.83302(9) 0.0253(4) Uani 1 1 d . . . . .
H9 H 1.208125 -0.199922 0.823590 0.030 Uiso 1 1 calc R . . . .
C10 C 1.06812(16) -0.19019(12) 0.86920(9) 0.0227(3) Uani 1 1 d . . . . .
H10 H 1.074862 -0.249635 0.886193 0.027 Uiso 1 1 calc R . . . .
C11 C 0.97748(15) -0.13376(12) 0.88082(8) 0.0189(3) Uani 1 1 d . . . . .
H11 H 0.922889 -0.155381 0.905583 0.023 Uiso 1 1 calc R . . . .
C12 C 0.90571(15) 0.12168(11) 0.89239(8) 0.0162(3) Uani 1 1 d . . . . .
C13 C 1.02801(16) 0.15339(12) 0.92779(8) 0.0202(3) Uani 1 1 d . . . . .
H13 H 1.086177 0.108113 0.933237 0.024 Uiso 1 1 calc R . . . .
C14 C 1.06561(18) 0.25133(13) 0.95530(9) 0.0257(4) Uani 1 1 d . . . . .
H14 H 1.149131 0.272048 0.979373 0.031 Uiso 1 1 calc R . . . .
C15 C 0.98228(19) 0.31828(13) 0.94778(10) 0.0286(4) Uani 1 1 d . . . . .
H15 H 1.008697 0.384949 0.965713 0.034 Uiso 1 1 calc R . . . .
C16 C 0.86006(19) 0.28753(13) 0.91393(9) 0.0268(4) Uani 1 1 d . . . . .
H16 H 0.802265 0.333136 0.908976 0.032 Uiso 1 1 calc R . . . .
C17 C 0.82170(17) 0.18985(12) 0.88713(8) 0.0210(3) Uani 1 1 d . . . . .
H17 H 0.737327 0.169208 0.864964 0.025 Uiso 1 1 calc R . . . .
C18 C 0.78045(14) -0.02860(11) 0.90658(8) 0.0157(3) Uani 1 1 d . . . . .
C19 C 0.70643(15) -0.11751(12) 0.88087(8) 0.0177(3) Uani 1 1 d . . . . .
H19 H 0.709306 -0.152801 0.838389 0.021 Uiso 1 1 calc R . . . .
C20 C 0.62873(16) -0.15526(13) 0.91628(9) 0.0216(3) Uani 1 1 d . . . . .
H20 H 0.578039 -0.215162 0.897638 0.026 Uiso 1 1 calc R . . . .
C21 C 0.62553(17) -0.10495(14) 0.97909(9) 0.0248(4) Uani 1 1 d . . . . .
H21 H 0.572679 -0.130283 1.003556 0.030 Uiso 1 1 calc R . . . .
C22 C 0.69976(17) -0.01784(14) 1.00571(9) 0.0240(3) Uani 1 1 d . . . . .
H22 H 0.698547 0.016086 1.048925 0.029 Uiso 1 1 calc R . . . .
C23 C 0.77636(16) 0.02075(12) 0.96980(8) 0.0195(3) Uani 1 1 d . . . . .
H23 H 0.826120 0.081051 0.988489 0.023 Uiso 1 1 calc R . . . .
C24 C 0.35319(16) 0.04989(13) 0.70758(9) 0.0224(3) Uani 1 1 d . . . . .
C25 C 0.58322(15) 0.17090(13) 0.74364(8) 0.0192(3) Uani 1 1 d . . . . .
C26 C 0.53117(16) -0.01090(12) 0.64198(9) 0.0204(3) Uani 1 1 d . . . . .
C27 C 0.48150(16) -0.11591(13) 0.74428(9) 0.0226(3) Uani 1 1 d . . . . .
C28 C 0.51225(15) 0.05489(12) 0.83967(9) 0.0201(3) Uani 1 1 d . . . . .
Cl1 Cl 0.65341(6) 0.46004(4) 0.99633(3) 0.04028(12) Uani 1 1 d . . . . .
Cl2 Cl 0.65215(15) 0.27829(19) 1.0470(2) 0.0570(7) Uani 0.723(10) 1 d . U P A 1
Cl2S Cl 0.6632(4) 0.3024(4) 1.0776(4) 0.0498(11) Uani 0.277(10) 1 d . U P A 2
C61 C 0.5969(2) 0.39585(17) 1.05196(12) 0.0397(5) Uani 1 1 d . . . . .
H61A H 0.505892 0.387906 1.038546 0.048 Uiso 0.723(10) 1 calc R . P A 1
H61B H 0.626158 0.431729 1.099274 0.048 Uiso 0.723(10) 1 calc R . P A 1
H61C H 0.599750 0.442775 1.093270 0.048 Uiso 0.277(10) 1 calc R . P A 2
H61D H 0.509158 0.372532 1.029559 0.048 Uiso 0.277(10) 1 calc R . P A 2
F1 F 0.64719(11) 0.79856(7) 0.63873(6) 0.0272(2) Uani 1 1 d . . . . .
F2 F 0.68131(11) 0.67471(8) 0.57513(5) 0.0262(2) Uani 1 1 d . . . . .
F3 F 0.82371(10) 0.74709(8) 0.66327(6) 0.0288(2) Uani 1 1 d . . . . .
F4 F 0.67851(10) 0.61916(8) 0.90571(5) 0.0244(2) Uani 1 1 d . . . . .
F5 F 0.85095(10) 0.65164(8) 0.88254(5) 0.0270(2) Uani 1 1 d . . . . .
F6 F 0.77121(10) 0.50362(8) 0.87045(5) 0.0253(2) Uani 1 1 d . . . . .
F7 F 0.46195(11) 0.26700(9) 0.85587(6) 0.0328(3) Uani 1 1 d . . . . .
F8 F 0.28102(13) 0.18955(8) 0.83128(7) 0.0397(3) Uani 1 1 d . . . . .
F9 F 0.34372(12) 0.29768(9) 0.92111(6) 0.0347(3) Uani 1 1 d . . . . .
F10 F 0.05547(13) 0.53820(11) 0.87045(6) 0.0415(3) Uani 1 1 d . . . . .
F11 F -0.06174(11) 0.44773(10) 0.78096(8) 0.0435(3) Uani 1 1 d . . . . .
F12 F 0.01981(13) 0.58751(10) 0.77381(7) 0.0421(3) Uani 1 1 d . . . . .
F13 F 0.26470(17) 0.84144(11) 0.61338(9) 0.0460(4) Uani 0.858(2) 1 d . U P B 1
F13S F 0.2438(11) 0.8278(8) 0.6643(6) 0.0522(8) Uani 0.142(2) 1 d . U P B 2
F14 F 0.16491(19) 0.78958(12) 0.67709(9) 0.0484(4) Uani 0.858(2) 1 d . U P B 1
F14S F 0.0658(11) 0.7795(8) 0.6398(6) 0.0531(8) Uani 0.142(2) 1 d . U P B 2
F15 F 0.0691(2) 0.80620(15) 0.57641(11) 0.0619(5) Uani 0.858(2) 1 d . U P B 1
F15S F 0.1221(12) 0.8310(8) 0.5608(6) 0.0484(9) Uani 0.142(2) 1 d . U P B 2
F16 F 0.03698(11) 0.55990(9) 0.38357(6) 0.0333(3) Uani 1 1 d . . . . .
F17 F 0.21068(10) 0.50562(9) 0.38915(5) 0.0290(2) Uani 1 1 d . . . . .
F18 F 0.06222(11) 0.41606(8) 0.40547(5) 0.0300(2) Uani 1 1 d . . . . .
F19 F 0.09908(10) 0.13724(8) 0.55115(6) 0.0290(2) Uani 1 1 d . . . . .
F20 F 0.15526(11) 0.12653(9) 0.45848(5) 0.0333(3) Uani 1 1 d . . . . .
F21 F 0.22237(12) 0.03542(8) 0.53127(8) 0.0407(3) Uani 1 1 d . . . . .
F22 F 0.6493(3) 0.2218(4) 0.50898(18) 0.0429(9) Uani 0.614(12) 1 d . U P C 1
F22S F 0.6564(6) 0.2580(7) 0.5151(4) 0.0511(16) Uani 0.386(12) 1 d . U P C 2
F23 F 0.6724(3) 0.1492(2) 0.5976(3) 0.0306(8) Uani 0.614(12) 1 d . U P C 1
F23S F 0.6557(5) 0.1416(3) 0.5684(5) 0.0360(13) Uani 0.386(12) 1 d . U P C 2
F24 F 0.7317(4) 0.2994(3) 0.6070(3) 0.0304(8) Uani 0.614(12) 1 d . U P C 1
F24S F 0.7340(6) 0.2888(5) 0.6266(4) 0.0327(13) Uani 0.386(12) 1 d . U P C 2
C29 C 0.49254(14) 0.53733(11) 0.69544(8) 0.0149(3) Uani 1 1 d . . . . .
C30 C 0.54429(14) 0.59574(11) 0.65687(8) 0.0159(3) Uani 1 1 d . . . . .
H30 H 0.500413 0.596406 0.610970 0.019 Uiso 1 1 calc R . . . .
C31 C 0.65746(15) 0.65255(11) 0.68358(8) 0.0159(3) Uani 1 1 d . . . . .
C32 C 0.72568(14) 0.65385(11) 0.75024(8) 0.0159(3) Uani 1 1 d . . . . .
H32 H 0.803174 0.692401 0.768463 0.019 Uiso 1 1 calc R . . . .
C33 C 0.67632(14) 0.59668(11) 0.78925(8) 0.0153(3) Uani 1 1 d . . . . .
C34 C 0.56232(14) 0.54029(11) 0.76250(8) 0.0156(3) Uani 1 1 d . . . . .
H34 H 0.531079 0.502602 0.790859 0.019 Uiso 1 1 calc R . . . .
C35 C 0.70246(15) 0.71653(12) 0.64011(8) 0.0191(3) Uani 1 1 d . . . . .
C36 C 0.74468(15) 0.59307(12) 0.86118(8) 0.0173(3) Uani 1 1 d . . . . .
C37 C 0.29647(14) 0.44243(11) 0.72078(8) 0.0151(3) Uani 1 1 d . . . . .
C38 C 0.34175(14) 0.37352(11) 0.76114(8) 0.0160(3) Uani 1 1 d . . . . .
H38 H 0.406583 0.340123 0.751449 0.019 Uiso 1 1 calc R . . . .
C39 C 0.29501(15) 0.35252(11) 0.81474(8) 0.0176(3) Uani 1 1 d . . . . .
C40 C 0.19815(16) 0.39766(12) 0.82994(8) 0.0202(3) Uani 1 1 d . . . . .
H40 H 0.165696 0.383178 0.866337 0.024 Uiso 1 1 calc R . . . .
C41 C 0.15058(15) 0.46480(12) 0.78986(8) 0.0191(3) Uani 1 1 d . . . . .
C42 C 0.19845(14) 0.48690(11) 0.73689(8) 0.0169(3) Uani 1 1 d . . . . .
H42 H 0.163809 0.533480 0.710818 0.020 Uiso 1 1 calc R . . . .
C43 C 0.34569(17) 0.27742(13) 0.85578(9) 0.0227(3) Uani 1 1 d . . . . .
C44 C 0.04214(17) 0.51029(14) 0.80380(10) 0.0255(4) Uani 1 1 d . . . . .
C45 C 0.27530(14) 0.52706(11) 0.60718(8) 0.0157(3) Uani 1 1 d . . . . .
C46 C 0.25433(15) 0.62216(12) 0.62969(8) 0.0185(3) Uani 1 1 d . . . . .
H46 H 0.288014 0.649973 0.676367 0.022 Uiso 1 1 calc R . . . .
C47 C 0.18616(15) 0.67649(12) 0.58597(9) 0.0200(3) Uani 1 1 d . . . . .
C48 C 0.13727(15) 0.63955(12) 0.51701(9) 0.0201(3) Uani 1 1 d . . . . .
H48 H 0.090102 0.676574 0.487103 0.024 Uiso 1 1 calc R . . . .
C49 C 0.15923(14) 0.54739(12) 0.49317(8) 0.0176(3) Uani 1 1 d . . . . .
C50 C 0.22627(14) 0.49194(12) 0.53745(8) 0.0166(3) Uani 1 1 d . . . . .
H50 H 0.238873 0.428526 0.519630 0.020 Uiso 1 1 calc R . . . .
C51 C 0.16801(19) 0.77772(14) 0.61250(10) 0.0290(4) Uani 1 1 d . . . . .
C52 C 0.11676(16) 0.50733(13) 0.41844(8) 0.0210(3) Uani 1 1 d . . . . .
C53 C 0.38578(14) 0.36483(11) 0.62082(7) 0.0150(3) Uani 1 1 d . . . . .
C54 C 0.28760(14) 0.29018(11) 0.59257(8) 0.0160(3) Uani 1 1 d . . . . .
H54 H 0.207913 0.301106 0.596692 0.019 Uiso 1 1 calc R . . . .
C55 C 0.30334(15) 0.20100(11) 0.55884(8) 0.0164(3) Uani 1 1 d . . . . .
C56 C 0.41866(15) 0.18165(12) 0.55230(8) 0.0179(3) Uani 1 1 d . . . . .
H56 H 0.429895 0.120740 0.529465 0.021 Uiso 1 1 calc R . . . .
C57 C 0.51674(15) 0.25395(12) 0.58012(8) 0.0182(3) Uani 1 1 d . . . . .
C58 C 0.50060(15) 0.34389(11) 0.61311(8) 0.0168(3) Uani 1 1 d . . . . .
H58 H 0.569528 0.392242 0.630838 0.020 Uiso 1 1 calc R . . . .
C59 C 0.19613(16) 0.12555(12) 0.52557(8) 0.0207(3) Uani 1 1 d . . . . .
C60 C 0.64083(17) 0.23329(13) 0.57316(11) 0.0266(4) Uani 1 1 d . . . . .
B02O B 0.36090(16) 0.46793(13) 0.66063(9) 0.0149(3) Uani 1 1 d . . . . .

loop_
_atom_site_aniso_label
_atom_site_aniso_U_11
_atom_site_aniso_U_22
_atom_site_aniso_U_33
_atom_site_aniso_U_23
_atom_site_aniso_U_13
_atom_site_aniso_U_12
W 0.01520(3) 0.01663(3) 0.01318(3) 0.00375(2) 0.00499(2) 0.00244(2)
P 0.01568(17) 0.01335(17) 0.01217(16) 0.00225(13) 0.00532(14) 0.00156(13)
O1 0.0210(6) 0.0457(8) 0.0323(7) 0.0111(6) 0.0041(5) 0.0078(6)
O2 0.0300(7) 0.0203(6) 0.0290(7) 0.0082(5) 0.0072(5) 0.0035(5)
O3 0.0432(8) 0.0263(7) 0.0184(6) 0.0029(5) 0.0095(5) 0.0079(6)
O4 0.0371(8) 0.0244(7) 0.0373(8) 0.0088(6) 0.0020(6) -0.0059(6)
O5 0.0382(7) 0.0388(8) 0.0218(6) 0.0114(5) 0.0165(6) 0.0186(6)
N1 0.0172(6) 0.0170(6) 0.0135(6) 0.0026(5) 0.0059(5) 0.0009(5)
N2 0.0182(6) 0.0182(6) 0.0177(6) 0.0038(5) 0.0060(5) -0.0011(5)
C1 0.0178(7) 0.0178(7) 0.0181(7) 0.0034(6) 0.0056(6) 0.0017(6)
C2 0.0256(8) 0.0213(8) 0.0185(7) 0.0003(6) 0.0104(6) -0.0019(6)
C3 0.0262(8) 0.0193(8) 0.0164(7) -0.0012(6) 0.0099(6) -0.0014(6)
C4 0.0261(9) 0.0207(8) 0.0301(9) 0.0065(7) 0.0116(7) -0.0047(7)
C5 0.0171(7) 0.0140(7) 0.0129(6) 0.0025(5) 0.0045(5) 0.0031(5)
C6 0.0165(7) 0.0156(7) 0.0142(7) -0.0001(5) 0.0032(5) 0.0031(5)
C7 0.0196(7) 0.0203(8) 0.0168(7) 0.0038(6) 0.0048(6) 0.0043(6)
C8 0.0219(8) 0.0289(9) 0.0212(8) 0.0023(7) 0.0090(6) 0.0060(7)
C9 0.0234(8) 0.0251(9) 0.0278(9) 0.0003(7) 0.0079(7) 0.0097(7)
C10 0.0226(8) 0.0167(7) 0.0277(9) 0.0023(6) 0.0045(7) 0.0059(6)
C11 0.0185(7) 0.0173(7) 0.0201(7) 0.0024(6) 0.0042(6) 0.0024(6)
C12 0.0228(8) 0.0142(7) 0.0122(6) 0.0016(5) 0.0060(6) 0.0019(6)
C13 0.0227(8) 0.0197(8) 0.0179(7) 0.0013(6) 0.0061(6) 0.0016(6)
C14 0.0282(9) 0.0235(9) 0.0226(8) -0.0025(7) 0.0076(7) -0.0046(7)
C15 0.0418(11) 0.0162(8) 0.0262(9) -0.0022(6) 0.0111(8) -0.0029(7)
C16 0.0390(10) 0.0173(8) 0.0243(8) 0.0016(6) 0.0082(7) 0.0083(7)
C17 0.0256(8) 0.0180(8) 0.0180(7) 0.0004(6) 0.0035(6) 0.0055(6)
C18 0.0185(7) 0.0168(7) 0.0147(7) 0.0057(5) 0.0065(6) 0.0061(6)
C19 0.0217(8) 0.0177(7) 0.0166(7) 0.0046(6) 0.0085(6) 0.0049(6)
C20 0.0245(8) 0.0204(8) 0.0241(8) 0.0084(6) 0.0114(7) 0.0043(6)
C21 0.0292(9) 0.0300(9) 0.0228(8) 0.0124(7) 0.0148(7) 0.0089(7)
C22 0.0310(9) 0.0307(9) 0.0146(7) 0.0061(6) 0.0100(7) 0.0110(7)
C23 0.0236(8) 0.0220(8) 0.0137(7) 0.0034(6) 0.0052(6) 0.0063(6)
C24 0.0228(8) 0.0260(8) 0.0195(8) 0.0057(6) 0.0070(6) 0.0026(6)
C25 0.0176(7) 0.0262(8) 0.0157(7) 0.0054(6) 0.0059(6) 0.0066(6)
C26 0.0229(8) 0.0190(8) 0.0204(8) 0.0056(6) 0.0064(6) 0.0038(6)
C27 0.0212(8) 0.0252(9) 0.0205(8) 0.0041(6) 0.0041(6) 0.0009(6)
C28 0.0202(8) 0.0219(8) 0.0209(8) 0.0076(6) 0.0067(6) 0.0076(6)
Cl1 0.0489(3) 0.0384(3) 0.0424(3) 0.0170(2) 0.0213(2) 0.0100(2)
Cl2 0.0388(5) 0.0472(8) 0.0946(17) 0.0422(10) 0.0167(7) 0.0115(5)
Cl2S 0.0410(12) 0.0470(15) 0.064(2) 0.0270(14) 0.0085(12) 0.0076(10)
C61 0.0431(12) 0.0410(12) 0.0372(11) 0.0169(9) 0.0108(9) -0.0008(9)
F1 0.0378(6) 0.0180(5) 0.0305(6) 0.0094(4) 0.0139(5) 0.0067(4)
F2 0.0387(6) 0.0247(5) 0.0173(5) 0.0032(4) 0.0135(4) -0.0016(4)
F3 0.0219(5) 0.0342(6) 0.0314(6) 0.0129(5) 0.0081(4) -0.0061(4)
F4 0.0262(5) 0.0328(6) 0.0155(4) 0.0024(4) 0.0077(4) 0.0069(4)
F5 0.0205(5) 0.0344(6) 0.0204(5) 0.0067(4) -0.0024(4) -0.0083(4)
F6 0.0309(5) 0.0219(5) 0.0233(5) 0.0078(4) 0.0036(4) 0.0087(4)
F7 0.0322(6) 0.0404(6) 0.0376(6) 0.0223(5) 0.0172(5) 0.0200(5)
F8 0.0505(8) 0.0204(5) 0.0471(7) 0.0126(5) 0.0082(6) 0.0008(5)
F9 0.0489(7) 0.0436(7) 0.0218(5) 0.0157(5) 0.0168(5) 0.0223(6)
F10 0.0448(7) 0.0580(8) 0.0287(6) 0.0017(6) 0.0188(5) 0.0266(6)
F11 0.0216(6) 0.0480(8) 0.0620(9) -0.0024(6) 0.0189(6) 0.0057(5)
F12 0.0475(8) 0.0434(7) 0.0547(8) 0.0239(6) 0.0317(6) 0.0314(6)
F13 0.0591(8) 0.0235(6) 0.0538(8) -0.0008(6) 0.0181(7) -0.0007(6)
F13S 0.0629(12) 0.0400(11) 0.0533(12) 0.0012(11) 0.0163(11) 0.0127(11)
F14 0.0751(9) 0.0381(7) 0.0417(7) 0.0044(6) 0.0287(7) 0.0246(7)
F14S 0.0628(12) 0.0431(12) 0.0543(12) 0.0008(11) 0.0173(11) 0.0182(11)
F15 0.0580(9) 0.0439(8) 0.0650(9) -0.0065(7) -0.0175(8) 0.0314(7)
F15S 0.0541(14) 0.0356(13) 0.0529(13) 0.0031(12) 0.0089(12) 0.0144(12)
F16 0.0353(6) 0.0406(7) 0.0198(5) 0.0074(5) -0.0041(4) 0.0123(5)
F17 0.0302(6) 0.0387(6) 0.0205(5) 0.0061(4) 0.0119(4) 0.0006(5)
F18 0.0339(6) 0.0288(6) 0.0207(5) 0.0012(4) 0.0016(4) -0.0102(5)
F19 0.0241(5) 0.0327(6) 0.0283(5) -0.0040(4) 0.0123(4) -0.0096(4)
F20 0.0295(6) 0.0486(7) 0.0147(5) -0.0033(5) 0.0020(4) -0.0082(5)
F21 0.0338(6) 0.0165(5) 0.0620(9) 0.0014(5) -0.0006(6) -0.0027(5)
F22 0.0370(12) 0.0568(18) 0.0403(12) -0.0034(12) 0.0270(9) 0.0039(12)
F22S 0.050(2) 0.058(2) 0.057(2) 0.0082(17) 0.0375(15) 0.0013(17)
F23 0.0234(10) 0.0272(11) 0.0461(18) 0.0146(11) 0.0117(11) 0.0094(8)
F23S 0.0304(16) 0.0293(16) 0.050(2) 0.0023(15) 0.0158(16) 0.0076(11)
F24 0.0185(10) 0.0331(12) 0.0391(16) 0.0006(11) 0.0100(11) 0.0017(8)
F24S 0.0232(16) 0.0391(19) 0.037(2) 0.0054(15) 0.0088(15) 0.0069(12)
C29 0.0151(7) 0.0147(7) 0.0152(7) 0.0018(5) 0.0051(5) 0.0024(5)
C30 0.0176(7) 0.0159(7) 0.0140(7) 0.0020(5) 0.0042(6) 0.0018(6)
C31 0.0184(7) 0.0146(7) 0.0165(7) 0.0025(5) 0.0078(6) 0.0017(6)
C32 0.0149(7) 0.0152(7) 0.0175(7) 0.0011(5) 0.0051(6) 0.0013(5)
C33 0.0155(7) 0.0154(7) 0.0144(7) 0.0014(5) 0.0036(5) 0.0029(5)
C34 0.0162(7) 0.0161(7) 0.0151(7) 0.0031(5) 0.0053(6) 0.0009(5)
C35 0.0221(8) 0.0172(7) 0.0182(7) 0.0030(6) 0.0067(6) 0.0001(6)
C36 0.0163(7) 0.0176(7) 0.0176(7) 0.0030(6) 0.0041(6) 0.0011(6)
C37 0.0143(7) 0.0156(7) 0.0140(7) 0.0008(5) 0.0029(5) -0.0006(5)
C38 0.0155(7) 0.0168(7) 0.0159(7) 0.0019(5) 0.0050(6) 0.0020(5)
C39 0.0197(7) 0.0167(7) 0.0173(7) 0.0036(6) 0.0060(6) 0.0020(6)
C40 0.0218(8) 0.0222(8) 0.0189(7) 0.0035(6) 0.0095(6) 0.0032(6)
C41 0.0183(7) 0.0198(8) 0.0201(7) 0.0011(6) 0.0076(6) 0.0039(6)
C42 0.0168(7) 0.0159(7) 0.0177(7) 0.0022(6) 0.0041(6) 0.0024(6)
C43 0.0277(9) 0.0228(8) 0.0218(8) 0.0077(6) 0.0112(7) 0.0069(7)
C44 0.0251(9) 0.0294(9) 0.0267(9) 0.0056(7) 0.0128(7) 0.0100(7)
C45 0.0134(7) 0.0175(7) 0.0163(7) 0.0041(6) 0.0039(5) 0.0001(5)
C46 0.0176(7) 0.0189(7) 0.0173(7) 0.0024(6) 0.0026(6) 0.0002(6)
C47 0.0190(7) 0.0178(7) 0.0228(8) 0.0040(6) 0.0045(6) 0.0026(6)
C48 0.0177(7) 0.0218(8) 0.0208(8) 0.0084(6) 0.0030(6) 0.0019(6)
C49 0.0147(7) 0.0222(8) 0.0151(7) 0.0049(6) 0.0027(6) -0.0017(6)
C50 0.0164(7) 0.0172(7) 0.0163(7) 0.0038(6) 0.0047(6) -0.0003(6)
C51 0.0352(10) 0.0216(9) 0.0269(9) 0.0030(7) 0.0013(8) 0.0088(7)
C52 0.0206(8) 0.0241(8) 0.0173(7) 0.0066(6) 0.0026(6) 0.0002(6)
C53 0.0168(7) 0.0168(7) 0.0115(6) 0.0035(5) 0.0037(5) 0.0014(6)
C54 0.0156(7) 0.0187(7) 0.0142(7) 0.0034(5) 0.0044(5) 0.0016(6)
C55 0.0184(7) 0.0176(7) 0.0125(7) 0.0033(5) 0.0033(5) -0.0006(6)
C56 0.0228(8) 0.0170(7) 0.0156(7) 0.0031(6) 0.0078(6) 0.0028(6)
C57 0.0190(7) 0.0191(7) 0.0194(7) 0.0058(6) 0.0090(6) 0.0030(6)
C58 0.0170(7) 0.0169(7) 0.0164(7) 0.0043(6) 0.0042(6) 0.0002(6)
C59 0.0219(8) 0.0203(8) 0.0183(7) 0.0001(6) 0.0047(6) -0.0002(6)
C60 0.0238(9) 0.0201(8) 0.0404(10) 0.0038(7) 0.0175(8) 0.0021(7)
B02O 0.0156(7) 0.0156(8) 0.0131(7) 0.0025(6) 0.0037(6) 0.0006(6)

loop_
_atom_type_symbol
_atom_type_description
_atom_type_scat_dispersion_real
_atom_type_scat_dispersion_imag
_atom_type_scat_source
C C 0.0033 0.0016 'International Tables Vol C Tables 4.2.6.8 and 6.1.1.4'
H H 0.0000 0.0000 'International Tables Vol C Tables 4.2.6.8 and 6.1.1.4'
B B 0.0013 0.0007 'International Tables Vol C Tables 4.2.6.8 and 6.1.1.4'
Cl Cl 0.1484 0.1585 'International Tables Vol C Tables 4.2.6.8 and 6.1.1.4'
F F 0.0171 0.0103 'International Tables Vol C Tables 4.2.6.8 and 6.1.1.4'
N N 0.0061 0.0033 'International Tables Vol C Tables 4.2.6.8 and 6.1.1.4'
O O 0.0106 0.0060 'International Tables Vol C Tables 4.2.6.8 and 6.1.1.4'
P P 0.1023 0.0942 'International Tables Vol C Tables 4.2.6.8 and 6.1.1.4'
W W -0.8490 6.8722 'International Tables Vol C Tables 4.2.6.8 and 6.1.1.4'

loop_
_geom_angle_atom_site_label_1
_geom_angle_atom_site_label_2
_geom_angle_atom_site_label_3
_geom_angle
_geom_angle_site_symmetry_1
_geom_angle_site_symmetry_3
_geom_angle_publ_flag
C24 W P 175.92(5) . . ?
C24 W C25 89.46(7) . . ?
C24 W C26 87.50(7) . . ?
C24 W C27 91.99(7) . . ?
C24 W C28 88.56(7) . . ?
C25 W P 90.50(5) . . ?
C25 W C26 93.23(6) . . ?
C25 W C27 177.82(7) . . ?
C25 W C28 92.00(7) . . ?
C26 W P 88.43(5) . . ?
C26 W C27 88.46(7) . . ?
C27 W P 88.17(5) . . ?
C28 W P 95.52(5) . . ?
C28 W C26 173.42(7) . . ?
C28 W C27 86.41(7) . . ?
W P H 114.0(9) . . ?
N1 P W 113.30(5) . . ?
N1 P H 92.1(9) . . ?
N1 P C5 102.46(7) . . ?
C5 P W 130.29(5) . . ?
C5 P H 97.3(9) . . ?
C1 N1 P 127.59(11) . . ?
C1 N1 C3 107.73(13) . . ?
C3 N1 P 124.68(11) . . ?
C1 N2 C2 108.85(14) . . ?
C1 N2 C4 125.66(15) . . ?
C2 N2 C4 125.49(14) . . ?
N1 C1 H1 125.5 . . ?
N2 C1 N1 108.94(14) . . ?
N2 C1 H1 125.5 . . ?
N2 C2 H2 126.4 . . ?
C3 C2 N2 107.12(14) . . ?
C3 C2 H2 126.4 . . ?
N1 C3 H3 126.3 . . ?
C2 C3 N1 107.35(15) . . ?
C2 C3 H3 126.3 . . ?
N2 C4 H4A 109.5 . . ?
N2 C4 H4B 109.5 . . ?
N2 C4 H4C 109.5 . . ?
H4A C4 H4B 109.5 . . ?
H4A C4 H4C 109.5 . . ?
H4B C4 H4C 109.5 . . ?
C6 C5 P 106.51(10) . . ?
C12 C5 P 110.44(10) . . ?
C12 C5 C6 112.87(13) . . ?
C12 C5 C18 111.16(12) . . ?
C18 C5 P 102.01(10) . . ?
C18 C5 C6 113.18(12) . . ?
C7 C6 C5 120.60(14) . . ?
C11 C6 C5 121.70(14) . . ?
C11 C6 C7 117.68(14) . . ?
C6 C7 H7 119.4 . . ?
C8 C7 C6 121.27(16) . . ?
C8 C7 H7 119.4 . . ?
C7 C8 H8 119.9 . . ?
C7 C8 C9 120.18(16) . . ?
C9 C8 H8 119.9 . . ?
C8 C9 H9 120.3 . . ?
C10 C9 C8 119.30(16) . . ?
C10 C9 H9 120.3 . . ?
C9 C10 H10 119.8 . . ?
C9 C10 C11 120.46(16) . . ?
C11 C10 H10 119.8 . . ?
C6 C11 H11 119.5 . . ?
C10 C11 C6 121.00(16) . . ?
C10 C11 H11 119.5 . . ?
C13 C12 C5 121.53(14) . . ?
C13 C12 C17 118.24(15) . . ?
C17 C12 C5 120.05(15) . . ?
C12 C13 H13 119.8 . . ?
C12 C13 C14 120.48(16) . . ?
C14 C13 H13 119.8 . . ?
C13 C14 H14 119.7 . . ?
C15 C14 C13 120.57(17) . . ?
C15 C14 H14 119.7 . . ?
C14 C15 H15 120.2 . . ?
C14 C15 C16 119.58(17) . . ?
C16 C15 H15 120.2 . . ?
C15 C16 H16 119.9 . . ?
C15 C16 C17 120.13(17) . . ?
C17 C16 H16 119.9 . . ?
C12 C17 H17 119.5 . . ?
C16 C17 C12 120.95(17) . . ?
C16 C17 H17 119.5 . . ?
C19 C18 C5 120.23(13) . . ?
C23 C18 C5 121.60(14) . . ?
C23 C18 C19 118.15(15) . . ?
C18 C19 H19 119.3 . . ?
C20 C19 C18 121.32(15) . . ?
C20 C19 H19 119.3 . . ?
C19 C20 H20 120.1 . . ?
C21 C20 C19 119.74(16) . . ?
C21 C20 H20 120.1 . . ?
C20 C21 H21 120.2 . . ?
C22 C21 C20 119.59(16) . . ?
C22 C21 H21 120.2 . . ?
C21 C22 H22 119.6 . . ?
C21 C22 C23 120.71(16) . . ?
C23 C22 H22 119.6 . . ?
C18 C23 H23 119.8 . . ?
C22 C23 C18 120.47(16) . . ?
C22 C23 H23 119.8 . . ?
O1 C24 W 178.51(17) . . ?
O2 C25 W 178.37(15) . . ?
O3 C26 W 176.56(16) . . ?
O4 C27 W 178.25(16) . . ?
O5 C28 W 175.77(16) . . ?
Cl1 C61 Cl2 108.03(16) . . ?
Cl1 C61 H61A 110.1 . . ?
Cl1 C61 H61B 110.1 . . ?
Cl1 C61 H61C 107.4 . . ?
Cl1 C61 H61D 107.4 . . ?
Cl2 C61 H61A 110.1 . . ?
Cl2 C61 H61B 110.1 . . ?
Cl2S C61 Cl1 119.7(2) . . ?
Cl2S C61 H61C 107.4 . . ?
Cl2S C61 H61D 107.4 . . ?
H61A C61 H61B 108.4 . . ?
H61C C61 H61D 106.9 . . ?
C30 C29 B02O 120.51(13) . . ?
C34 C29 C30 115.53(14) . . ?
C34 C29 B02O 123.91(13) . . ?
C29 C30 H30 118.9 . . ?
C31 C30 C29 122.30(14) . . ?
C31 C30 H30 118.9 . . ?
C30 C31 C35 118.70(14) . . ?
C32 C31 C30 121.20(14) . . ?
C32 C31 C35 120.04(14) . . ?
C31 C32 H32 121.3 . . ?
C33 C32 C31 117.47(14) . . ?
C33 C32 H32 121.3 . . ?
C32 C33 C34 121.23(14) . . ?
C32 C33 C36 120.78(14) . . ?
C34 C33 C36 117.99(14) . . ?
C29 C34 H34 118.9 . . ?
C33 C34 C29 122.27(14) . . ?
C33 C34 H34 118.9 . . ?
F1 C35 C31 111.67(13) . . ?
F2 C35 F1 105.88(13) . . ?
F2 C35 F3 107.22(13) . . ?
F2 C35 C31 113.47(13) . . ?
F3 C35 F1 105.18(13) . . ?
F3 C35 C31 112.83(14) . . ?
F4 C36 C33 111.94(13) . . ?
F5 C36 F4 106.30(13) . . ?
F5 C36 F6 106.78(13) . . ?
F5 C36 C33 113.31(13) . . ?
F6 C36 F4 105.35(13) . . ?
F6 C36 C33 112.59(13) . . ?
C38 C37 B02O 119.82(13) . . ?
C42 C37 C38 115.62(14) . . ?
C42 C37 B02O 124.54(14) . . ?
C37 C38 H38 118.8 . . ?
C39 C38 C37 122.34(14) . . ?
C39 C38 H38 118.8 . . ?
C38 C39 C43 120.23(14) . . ?
C40 C39 C38 121.06(15) . . ?
C40 C39 C43 118.67(14) . . ?
C39 C40 H40 121.3 . . ?
C41 C40 C39 117.50(15) . . ?
C41 C40 H40 121.3 . . ?
C40 C41 C42 121.49(15) . . ?
C40 C41 C44 117.80(15) . . ?
C42 C41 C44 120.68(15) . . ?
C37 C42 H42 119.0 . . ?
C41 C42 C37 121.97(15) . . ?
C41 C42 H42 119.0 . . ?
F7 C43 F8 106.27(15) . . ?
F7 C43 F9 106.78(15) . . ?
F7 C43 C39 112.62(14) . . ?
F8 C43 C39 111.84(15) . . ?
F9 C43 F8 106.11(14) . . ?
F9 C43 C39 112.75(14) . . ?
F10 C44 F11 106.07(15) . . ?
F10 C44 C41 112.31(15) . . ?
F11 C44 C41 111.48(15) . . ?
F12 C44 F10 107.16(15) . . ?
F12 C44 F11 106.05(16) . . ?
F12 C44 C41 113.30(15) . . ?
C46 C45 B02O 119.96(14) . . ?
C50 C45 C46 115.77(14) . . ?
C50 C45 B02O 124.13(14) . . ?
C45 C46 H46 118.9 . . ?
C47 C46 C45 122.20(15) . . ?
C47 C46 H46 118.9 . . ?
C46 C47 C48 120.92(15) . . ?
C46 C47 C51 119.93(15) . . ?
C48 C47 C51 119.12(15) . . ?
C47 C48 H48 120.9 . . ?
C49 C48 C47 118.11(15) . . ?
C49 C48 H48 120.9 . . ?
C48 C49 C50 120.99(15) . . ?
C48 C49 C52 120.11(15) . . ?
C50 C49 C52 118.82(15) . . ?
C45 C50 C49 121.98(15) . . ?
C45 C50 H50 119.0 . . ?
C49 C50 H50 119.0 . . ?
F13 C51 C47 110.90(17) . . ?
F13S C51 F14S 96.0(7) . . ?
F13S C51 F15S 113.7(7) . . ?
F13S C51 C47 121.4(5) . . ?
F14 C51 F13 103.25(17) . . ?
F14 C51 C47 112.85(16) . . ?
F14S C51 C47 111.9(5) . . ?
F15 C51 F13 107.7(2) . . ?
F15 C51 F14 108.6(2) . . ?
F15 C51 C47 113.04(17) . . ?
F15S C51 F14S 95.5(7) . . ?
F15S C51 C47 113.4(5) . . ?
F16 C52 F17 106.06(13) . . ?
F16 C52 C49 112.54(14) . . ?
F17 C52 C49 112.04(14) . . ?
F18 C52 F16 107.09(14) . . ?
F18 C52 F17 105.65(14) . . ?
F18 C52 C49 112.94(13) . . ?
C54 C53 B02O 119.65(13) . . ?
C58 C53 C54 115.96(14) . . ?
C58 C53 B02O 124.39(14) . . ?
C53 C54 H54 118.9 . . ?
C55 C54 C53 122.22(14) . . ?
C55 C54 H54 118.9 . . ?
C54 C55 C59 120.97(15) . . ?
C56 C55 C54 120.74(15) . . ?
C56 C55 C59 118.21(14) . . ?
C55 C56 H56 121.0 . . ?
C57 C56 C55 117.97(15) . . ?
C57 C56 H56 121.0 . . ?
C56 C57 C58 121.28(15) . . ?
C56 C57 C60 118.06(15) . . ?
C58 C57 C60 120.66(15) . . ?
C53 C58 H58 119.1 . . ?
C57 C58 C53 121.82(15) . . ?
C57 C58 H58 119.1 . . ?
F19 C59 C55 113.10(14) . . ?
F20 C59 F19 105.89(14) . . ?
F20 C59 C55 111.88(14) . . ?
F21 C59 F19 106.44(14) . . ?
F21 C59 F20 105.95(14) . . ?
F21 C59 C55 113.02(14) . . ?
F22 C60 F23 106.4(2) . . ?
F22 C60 C57 113.8(2) . . ?
F22S C60 F24S 107.1(4) . . ?
F22S C60 C57 109.5(3) . . ?
F23 C60 C57 111.27(17) . . ?
F23S C60 F22S 104.7(3) . . ?
F23S C60 F24S 110.5(4) . . ?
F23S C60 C57 113.8(2) . . ?
F24 C60 F22 104.9(2) . . ?
F24 C60 F23 104.4(2) . . ?
F24 C60 C57 115.3(2) . . ?
F24S C60 C57 110.8(3) . . ?
C29 B02O C37 109.71(12) . . ?
C45 B02O C29 107.09(12) . . ?
C45 B02O C37 112.21(13) . . ?
C45 B02O C53 110.96(12) . . ?
C53 B02O C29 109.59(12) . . ?
C53 B02O C37 107.28(12) . . ?

loop_
_geom_bond_atom_site_label_1
_geom_bond_atom_site_label_2
_geom_bond_distance
_geom_bond_site_symmetry_2
_geom_bond_publ_flag
W P 2.4611(4) . ?
W C24 2.0189(18) . ?
W C25 2.0411(18) . ?
W C26 2.0532(17) . ?
W C27 2.0571(18) . ?
W C28 2.0499(17) . ?
P H 1.29(2) . ?
P N1 1.7773(14) . ?
P C5 1.9239(16) . ?
O1 C24 1.141(2) . ?
O2 C25 1.142(2) . ?
O3 C26 1.135(2) . ?
O4 C27 1.136(2) . ?
O5 C28 1.135(2) . ?
N1 C1 1.341(2) . ?
N1 C3 1.390(2) . ?
N2 C1 1.326(2) . ?
N2 C2 1.380(2) . ?
N2 C4 1.469(2) . ?
C1 H1 0.9500 . ?
C2 H2 0.9500 . ?
C2 C3 1.350(2) . ?
C3 H3 0.9500 . ?
C4 H4A 0.9800 . ?
C4 H4B 0.9800 . ?
C4 H4C 0.9800 . ?
C5 C6 1.540(2) . ?
C5 C12 1.535(2) . ?
C5 C18 1.539(2) . ?
C6 C7 1.404(2) . ?
C6 C11 1.396(2) . ?
C7 H7 0.9500 . ?
C7 C8 1.388(2) . ?
C8 H8 0.9500 . ?
C8 C9 1.391(3) . ?
C9 H9 0.9500 . ?
C9 C10 1.386(3) . ?
C10 H10 0.9500 . ?
C10 C11 1.394(2) . ?
C11 H11 0.9500 . ?
C12 C13 1.395(2) . ?
C12 C17 1.400(2) . ?
C13 H13 0.9500 . ?
C13 C14 1.398(2) . ?
C14 H14 0.9500 . ?
C14 C15 1.383(3) . ?
C15 H15 0.9500 . ?
C15 C16 1.385(3) . ?
C16 H16 0.9500 . ?
C16 C17 1.393(2) . ?
C17 H17 0.9500 . ?
C18 C19 1.399(2) . ?
C18 C23 1.396(2) . ?
C19 H19 0.9500 . ?
C19 C20 1.391(2) . ?
C20 H20 0.9500 . ?
C20 C21 1.391(2) . ?
C21 H21 0.9500 . ?
C21 C22 1.383(3) . ?
C22 H22 0.9500 . ?
C22 C23 1.394(2) . ?
C23 H23 0.9500 . ?
Cl1 C61 1.756(2) . ?
Cl2 C61 1.811(3) . ?
Cl2S C61 1.649(4) . ?
C61 H61A 0.9900 . ?
C61 H61B 0.9900 . ?
C61 H61C 0.9900 . ?
C61 H61D 0.9900 . ?
F1 C35 1.3557(19) . ?
F2 C35 1.3333(19) . ?
F3 C35 1.346(2) . ?
F4 C36 1.3515(18) . ?
F5 C36 1.3365(19) . ?
F6 C36 1.3429(19) . ?
F7 C43 1.336(2) . ?
F8 C43 1.342(2) . ?
F9 C43 1.337(2) . ?
F10 C44 1.336(2) . ?
F11 C44 1.346(2) . ?
F12 C44 1.331(2) . ?
F13 C51 1.350(3) . ?
F13S C51 1.262(11) . ?
F14 C51 1.322(3) . ?
F14S C51 1.407(12) . ?
F15 C51 1.305(3) . ?
F15S C51 1.402(12) . ?
F16 C52 1.344(2) . ?
F17 C52 1.347(2) . ?
F18 C52 1.336(2) . ?
F19 C59 1.344(2) . ?
F20 C59 1.340(2) . ?
F21 C59 1.337(2) . ?
F22 C60 1.333(4) . ?
F22S C60 1.336(7) . ?
F23 C60 1.386(3) . ?
F23S C60 1.305(5) . ?
F24 C60 1.306(4) . ?
F24S C60 1.402(7) . ?
C29 C30 1.406(2) . ?
C29 C34 1.397(2) . ?
C29 B02O 1.646(2) . ?
C30 H30 0.9500 . ?
C30 C31 1.391(2) . ?
C31 C32 1.389(2) . ?
C31 C35 1.496(2) . ?
C32 H32 0.9500 . ?
C32 C33 1.388(2) . ?
C33 C34 1.395(2) . ?
C33 C36 1.495(2) . ?
C34 H34 0.9500 . ?
C37 C38 1.406(2) . ?
C37 C42 1.404(2) . ?
C37 B02O 1.649(2) . ?
C38 H38 0.9500 . ?
C38 C39 1.391(2) . ?
C39 C40 1.391(2) . ?
C39 C43 1.502(2) . ?
C40 H40 0.9500 . ?
C40 C41 1.390(2) . ?
C41 C42 1.391(2) . ?
C41 C44 1.501(2) . ?
C42 H42 0.9500 . ?
C45 C46 1.409(2) . ?
C45 C50 1.399(2) . ?
C45 B02O 1.639(2) . ?
C46 H46 0.9500 . ?
C46 C47 1.387(2) . ?
C47 C48 1.390(2) . ?
C47 C51 1.499(2) . ?
C48 H48 0.9500 . ?
C48 C49 1.383(2) . ?
C49 C50 1.399(2) . ?
C49 C52 1.498(2) . ?
C50 H50 0.9500 . ?
C53 C54 1.408(2) . ?
C53 C58 1.398(2) . ?
C53 B02O 1.641(2) . ?
C54 H54 0.9500 . ?
C54 C55 1.391(2) . ?
C55 C56 1.391(2) . ?
C55 C59 1.493(2) . ?
C56 H56 0.9500 . ?
C56 C57 1.386(2) . ?
C57 C58 1.395(2) . ?
C57 C60 1.495(2) . ?
C58 H58 0.9500 . ?
